data_9011526
loop_
_publ_author_name
'Hennig, C.'
'Reck, G.'
'Reich, T.'
'Robberg, A.'
'Kraus, W.'
'Sieler, J.'

_publ_section_title
;
 EXAFS and XRD investigations of zeunerite and meta-zeunerite
 Sample: Ordered
;
_journal_name_full 'Zeitschrift fur Kristallographie'
_journal_page_first 37
_journal_page_last 45
_journal_volume 218
_journal_year 2003
_chemical_compound_source Synthetic
_chemical_formula_sum 'As Cu0.5 H4 O10 U'
_chemical_name_mineral Metazeunerite
_space_group_IT_number 130
_symmetry_space_group_name_Hall '-P 4a 2ac'
_symmetry_space_group_name_H-M 'P 4/n c c :2'
_cell_angle_alpha 90
_cell_angle_beta 90
_cell_angle_gamma 90
_cell_formula_units_Z 4
_cell_length_a 7.1065
_cell_length_b 7.1065
_cell_length_c 17.4195
_cell_volume 879.726
_database_code_amcsd 0011097
_exptl_crystal_density_diffrn 3.841
_cod_original_sg_symbol_H-M 'P 4/n c c'
_cod_original_formula_sum 'Cu.5 U As O10 H4'
_cod_database_code 9011526

loop_
_space_group_symop_operation_xyz
x,y,z
1/2-y,1/2-x,1/2+z
1/2+y,1/2+x,1/2-z
1/2+y,-x,-z
1/2-y,x,z
x,1/2-y,1/2+z
-x,1/2+y,1/2-z
1/2+x,1/2+y,-z
1/2-x,1/2-y,z
y,x,1/2+z
-y,-x,1/2-z
-y,1/2+x,-z
y,1/2-x,z
1/2-x,y,1/2+z
1/2+x,-y,1/2-z
-x,-y,-z

loop_
_atom_site_label
_atom_site_fract_x
_atom_site_fract_y
_atom_site_fract_z
_atom_site_occupancy
_atom_site_U_iso_or_equiv
_atom_site_type_symbol
_atom_site_attached_hydrogens
Cu 0.25000 0.25000 0.68920 0.50000 0.02100 Cu 0
U 0.25000 0.25000 0.44480 1.00000 0.01500 U 0
As 0.75000 0.25000 0.50000 1.00000 0.01700 As 0
O1 0.25000 0.25000 0.54730 1.00000 0.01700 O 0
O2 0.25000 0.25000 0.34290 1.00000 0.01800 O 0
O3 0.19870 0.56700 0.44100 1.00000 0.00800 O 0
Wat 0.18900 0.98200 0.69130 1.00000 0.02800 O 2

loop_
_cod_changelog_entry_id
_cod_changelog_entry_author
_cod_changelog_entry_date
_cod_changelog_entry_text
1
;cod-tools version 3.8.0
Id: cif_guess_AMCSD_atom_types 9581 2023-05-17 12:35:41Z saulius
;
2023-05-18T11:41:35+03:00
;Derived atom types and hydrogen counts
from atom names that follow the AMCSD naming convention
(Wat == water, O-H == hydroxyl).
;

loop_
_cod_related_entry_id
_cod_related_entry_database
_cod_related_entry_code
1 AMCSD 0011097
